data_4032546
loop_
_publ_author_name
'Venkateswarulu, Mangili'
'Kumar, Sunil'
'Ghosh, Subrata'

_publ_section_title
;
 Modified Atomic Orbital Overlap: Molecular Level Proof of the
 Nucleophilic Cleavage Propensity of Dinitrophenol-Based Probes.
;
_journal_issue 9
_journal_name_full 'The Journal of organic chemistry'
_journal_page_first 4713
_journal_page_last 4720
_journal_paper_doi 10.1021/acs.joc.7b00317
_journal_volume 82
_journal_year 2017
_chemical_absolute_configuration ad
_chemical_formula_moiety 'C18 H15 N3 O7 S'
_chemical_formula_sum 'C18 H15 N3 O7 S'
_chemical_formula_weight 417.39
_chemical_name_systematic
;
 ? 
;
_space_group_crystal_system orthorhombic
_space_group_IT_number 19
_space_group_name_Hall 'P 2ac 2ab'
_space_group_name_H-M_alt 'P 21 21 21'
_symmetry_space_group_name_Hall 'P 2ac 2ab'
_symmetry_space_group_name_H-M 'P 21 21 21'
_atom_sites_solution_hydrogens geom
_atom_sites_solution_primary direct
_atom_sites_solution_secondary difmap
_audit_creation_date 2016-03-11
_audit_creation_method
;
Olex2 1.2-ac21
(compiled 2015.09.16 svn.r134, GUI svn.r4998)
;
_cell_angle_alpha 90.00
_cell_angle_beta 90.00
_cell_angle_gamma 90.00
_cell_formula_units_Z 4
_cell_length_a 7.5464(7)
_cell_length_b 9.5617(10)
_cell_length_c 25.693(2)
_cell_measurement_reflns_used 1499
_cell_measurement_temperature 293(2)
_cell_measurement_theta_max 27.1100
_cell_measurement_theta_min 2.6310
_cell_volume 1853.9(3)
_computing_cell_refinement 'CrysAlisPro 1.171.38.41 (Rigaku OD, 2015)'
_computing_data_collection 'CrysAlisPro 1.171.38.41 (Rigaku OD, 2015)'
_computing_data_reduction 'CrysAlisPro 1.171.38.41 (Rigaku OD, 2015)'
_computing_molecular_graphics 'Olex2 (Dolomanov et al., 2009)'
_computing_publication_material 'Olex2 (Dolomanov et al., 2009)'
_computing_structure_refinement 'ShelXL (Sheldrick, 2008)'
_computing_structure_solution 'ShelXS (Sheldrick, 2008)'
_diffrn_ambient_temperature 293(2)
_diffrn_detector 'CCD plate'
_diffrn_detector_area_resol_mean 7.9987
_diffrn_detector_type Eos
_diffrn_measured_fraction_theta_full 0.991
_diffrn_measured_fraction_theta_max 0.869
_diffrn_measurement_details
;
List of Runs (angles in degrees, time in seconds):

  # Type    Start    End  Width  t~exp~   \w     \q     \k     \f   Frames
--------------------------------------------------------------------------
  1  \w     -7.00 105.00   1.00   38.01    --   26.84  77.00  60.00  112
  2  \w     70.00 103.00   1.00   38.01    --   26.84 178.00 -60.00   33
;
_diffrn_measurement_device 'four-circle diffractometer'
_diffrn_measurement_device_type 'SuperNova, Dual, Cu at zero, Eos'
_diffrn_measurement_method '\w scans'
_diffrn_orient_matrix_type 'CrysAlisPro convention (1999,Acta A55,543-557)'
_diffrn_orient_matrix_UB_11 -0.0446041000
_diffrn_orient_matrix_UB_12 -0.0084854000
_diffrn_orient_matrix_UB_13 -0.0241526000
_diffrn_orient_matrix_UB_21 0.0261243000
_diffrn_orient_matrix_UB_22 0.0684292000
_diffrn_orient_matrix_UB_23 -0.0074113000
_diffrn_orient_matrix_UB_31 0.0783745000
_diffrn_orient_matrix_UB_32 -0.0272905000
_diffrn_orient_matrix_UB_33 -0.0112358000
_diffrn_radiation_monochromator mirror
_diffrn_radiation_probe x-ray
_diffrn_radiation_type MoK\a
_diffrn_radiation_wavelength 0.71073
_diffrn_reflns_av_R_equivalents 0.0250
_diffrn_reflns_av_unetI/netI 0.0465
_diffrn_reflns_limit_h_max 9
_diffrn_reflns_limit_h_min -8
_diffrn_reflns_limit_k_max 6
_diffrn_reflns_limit_k_min -11
_diffrn_reflns_limit_l_max 33
_diffrn_reflns_limit_l_min -7
_diffrn_reflns_number 4173
_diffrn_reflns_theta_full 26.00
_diffrn_reflns_theta_max 28.35
_diffrn_reflns_theta_min 2.27
_diffrn_source 'micro-focus sealed X-ray tube'
_diffrn_source_type 'SuperNova (Mo) X-ray Source'
_exptl_absorpt_coefficient_mu 0.223
_exptl_absorpt_correction_T_max 1.00000
_exptl_absorpt_correction_T_min 0.892
_exptl_absorpt_correction_type gaussian
_exptl_absorpt_process_details
'CrysAlisPro 1.171.38.41 (Rigaku Oxford Diffraction, 2015) Numerical absorption correction based on gaussian integration over a multifaceted crystal model Empirical absorption correction using spherical harmonics, implemented in SCALE3 ABSPACK scaling algorithm.'
_exptl_crystal_density_diffrn 1.495
_exptl_crystal_density_method 'not measured'
_exptl_crystal_description orthorhombic
_exptl_crystal_F_000 864
_exptl_crystal_size_max 0.665
_exptl_crystal_size_mid 0.139
_exptl_crystal_size_min 0.124
_refine_diff_density_max 0.262
_refine_diff_density_min -0.306
_refine_diff_density_rms 0.045
_refine_ls_abs_structure_details 'Flack H D (1983), Acta Cryst. A39, 876-881'
_refine_ls_abs_structure_Flack 0.01(15)
_refine_ls_extinction_method none
_refine_ls_goodness_of_fit_ref 1.062
_refine_ls_hydrogen_treatment constr
_refine_ls_matrix_type full
_refine_ls_number_parameters 264
_refine_ls_number_reflns 3460
_refine_ls_number_restraints 0
_refine_ls_restrained_S_all 1.062
_refine_ls_R_factor_all 0.0676
_refine_ls_R_factor_gt 0.0558
_refine_ls_shift/su_max 0.002
_refine_ls_shift/su_mean 0.000
_refine_ls_structure_factor_coef Fsqd
_refine_ls_weighting_details 'calc w=1/[\s^2^(Fo^2^)+(0.0572P)^2^+0.9053P] where P=(Fo^2^+2Fc^2^)/3'
_refine_ls_weighting_scheme calc
_refine_ls_wR_factor_gt 0.1415
_refine_ls_wR_factor_ref 0.1527
_reflns_number_gt 2812
_reflns_number_total 3460
_reflns_threshold_expression >2sigma(I)
_cod_data_source_file jo7b00317_si_001.cif
_cod_data_source_block P9
_cod_database_code 4032546
_chemical_oxdiff_formula 'c h n o s'
_reflns_odcompleteness_completeness 98.79
_reflns_odcompleteness_iscentric 1
_reflns_odcompleteness_theta 26.32
_olex2_refinement_description
;
1. Fixed Uiso
 At 1.2 times of:
  All C(H) groups
 At 1.5 times of:
  All C(H,H,H) groups
2.a Aromatic/amide H refined with riding coordinates:
 C4(H4), C9(H9), C3(H3), C8(H8), C16(H16), C5(H5), C14(H14), C18(H18), C10(H10)
2.b Idealised Me refined as rotating group:
 C12(H12A,H12B,H12C), C11(H11A,H11B,H11C)
;
_olex2_date_sample_data_collection 2016-03-09
_olex2_submission_special_instructions 'No special instructions were received'
_oxdiff_exptl_absorpt_empirical_details
;
Empirical correction (ABSPACK) includes:
- Absorption correction using spherical harmonics
- Frame scaling
;
_oxdiff_exptl_absorpt_empirical_full_max 3.347
_oxdiff_exptl_absorpt_empirical_full_min 0.426

loop_
_space_group_symop_id
_space_group_symop_operation_xyz
1 'x, y, z'
2 '-x+1/2, -y, z+1/2'
3 'x+1/2, -y+1/2, -z'
4 '-x, y+1/2, -z+1/2'

loop_
_atom_site_label
_atom_site_type_symbol
_atom_site_fract_x
_atom_site_fract_y
_atom_site_fract_z
_atom_site_U_iso_or_equiv
_atom_site_adp_type
_atom_site_occupancy
_atom_site_calc_flag
_atom_site_refinement_flags_posn
S11 S -0.76885(14) -0.58596(13) -0.27471(4) 0.0642(3) Uani 1 d .
C4 C -0.2543(5) -0.5758(5) -0.18511(14) 0.0625(10) Uani 1 d .
H4 H -0.1674 -0.5128 -0.1956 0.075 Uiso 1 calc R
C1 C -0.7049(5) -0.6989(4) -0.22466(14) 0.0535(9) Uani 1 d .
O1 O -0.7614(5) -0.4463(3) -0.25842(12) 0.0814(9) Uani 1 d .
O3 O -0.6090(4) -0.5949(3) -0.31597(9) 0.0626(7) Uani 1 d .
C9 C -0.7823(5) -0.8935(5) -0.17118(15) 0.0602(10) Uani 1 d .
H9 H -0.8604 -0.9656 -0.1632 0.072 Uiso 1 calc R
O2 O -0.9246(4) -0.6389(4) -0.29929(12) 0.0806(10) Uani 1 d .
N1 N -0.3197(4) -0.8493(4) -0.08371(11) 0.0613(10) Uani 1 d .
C12 C -0.1344(7) -0.8759(7) -0.06929(18) 0.0873(17) Uani 1 d .
H12A H -0.0820 -0.7912 -0.0564 0.131 Uiso 1 calc GR
H12B H -0.0701 -0.9075 -0.0993 0.131 Uiso 1 calc GR
H12C H -0.1301 -0.9464 -0.0427 0.131 Uiso 1 calc GR
C15 C -0.6715(6) -0.8287(5) -0.42621(14) 0.0627(11) Uani 1 d .
N2 N -0.2266(6) -0.9482(5) -0.38698(15) 0.0769(11) Uani 1 d .
O5 O -0.2103(6) -1.0486(5) -0.41587(17) 0.1134(14) Uani 1 d .
C3 C -0.4101(5) -0.5807(5) -0.21108(14) 0.0578(9) Uani 1 d .
H3 H -0.4312 -0.5183 -0.2381 0.069 Uiso 1 calc R
O4 O -0.1121(5) -0.9050(6) -0.35804(15) 0.1130(15) Uani 1 d .
O6 O -0.7626(7) -0.9415(6) -0.50054(17) 0.1363(18) Uani 1 d .
C8 C -0.6308(5) -0.8774(5) -0.14279(15) 0.0592(10) Uani 1 d .
H8 H -0.6078 -0.9376 -0.1152 0.071 Uiso 1 calc R
C2 C -0.5406(5) -0.6794(4) -0.19750(13) 0.0509(9) Uani 1 d .
C16 C -0.5172(6) -0.9031(5) -0.42617(15) 0.0660(11) Uani 1 d .
H16 H -0.4942 -0.9708 -0.4512 0.079 Uiso 1 calc R
N3 N -0.7991(7) -0.8547(6) -0.46854(16) 0.0939(15) Uani 1 d .
C17 C -0.3965(5) -0.8733(5) -0.38720(14) 0.0580(10) Uani 1 d .
C5 C -0.2218(5) -0.6644(5) -0.14263(14) 0.0613(11) Uani 1 d .
H5 H -0.1140 -0.6588 -0.1252 0.074 Uiso 1 calc R
C6 C -0.3453(5) -0.7582(5) -0.12651(13) 0.0527(10) Uani 1 d .
C7 C -0.5087(5) -0.7705(4) -0.15487(12) 0.0494(9) Uani 1 d .
C13 C -0.5857(5) -0.7033(5) -0.35091(13) 0.0538(9) Uani 1 d .
C14 C -0.7108(6) -0.7281(5) -0.38989(14) 0.0602(10) Uani 1 d .
H14 H -0.8166 -0.6784 -0.3912 0.072 Uiso 1 calc R
C18 C -0.4290(5) -0.7752(5) -0.34945(14) 0.0560(10) Uani 1 d .
H18 H -0.3463 -0.7580 -0.3234 0.067 Uiso 1 calc R
C10 C -0.8209(5) -0.8025(5) -0.21215(14) 0.0607(11) Uani 1 d .
H10 H -0.9257 -0.8127 -0.2308 0.073 Uiso 1 calc R
O7 O -0.9344(6) -0.7842(6) -0.46873(14) 0.1229(16) Uani 1 d .
C11 C -0.4208(7) -0.8138(6) -0.03724(15) 0.0864(16) Uani 1 d .
H11A H -0.3659 -0.7361 -0.0199 0.130 Uiso 1 calc GR
H11B H -0.4236 -0.8928 -0.0142 0.130 Uiso 1 calc GR
H11C H -0.5396 -0.7891 -0.0470 0.130 Uiso 1 calc GR

loop_
_atom_site_aniso_label
_atom_site_aniso_U_11
_atom_site_aniso_U_22
_atom_site_aniso_U_33
_atom_site_aniso_U_23
_atom_site_aniso_U_13
_atom_site_aniso_U_12
S11 0.0534(6) 0.0899(7) 0.0492(5) -0.0036(5) -0.0022(4) 0.0177(6)
C4 0.053(2) 0.085(3) 0.049(2) -0.005(2) 0.0067(17) -0.020(2)
C1 0.0415(18) 0.077(2) 0.0416(17) -0.0089(19) 0.0024(15) 0.0067(18)
O1 0.091(2) 0.083(2) 0.0700(18) -0.0014(16) 0.0010(18) 0.032(2)
O3 0.0601(15) 0.0866(19) 0.0412(13) -0.0070(15) 0.0005(12) 0.0018(16)
C9 0.0388(18) 0.080(3) 0.062(2) -0.005(2) 0.0112(17) -0.010(2)
O2 0.0483(15) 0.131(3) 0.0627(17) -0.003(2) -0.0108(13) 0.0149(18)
N1 0.055(2) 0.093(3) 0.0354(15) -0.0005(17) -0.0027(13) -0.0009(18)
C12 0.067(3) 0.137(5) 0.058(3) 0.014(3) -0.013(2) 0.009(3)
C15 0.067(3) 0.086(3) 0.0351(18) 0.001(2) -0.0083(17) -0.012(2)
N2 0.070(3) 0.100(3) 0.061(2) 0.002(2) 0.017(2) 0.018(3)
O5 0.097(3) 0.127(3) 0.117(3) -0.025(3) 0.016(3) 0.027(3)
C3 0.052(2) 0.079(3) 0.0418(18) 0.001(2) 0.0031(15) -0.009(2)
O4 0.068(2) 0.179(4) 0.093(3) -0.019(3) -0.016(2) 0.031(3)
O6 0.133(4) 0.185(5) 0.091(3) -0.060(3) -0.033(3) -0.002(4)
C8 0.046(2) 0.087(3) 0.0451(19) -0.003(2) 0.0075(16) -0.005(2)
C2 0.0424(19) 0.071(2) 0.0390(17) -0.0056(18) 0.0036(15) 0.0029(18)
C16 0.073(3) 0.081(3) 0.0445(19) -0.005(2) 0.0106(19) -0.005(3)
N3 0.089(3) 0.139(4) 0.054(2) -0.005(3) -0.022(2) -0.008(3)
C17 0.055(2) 0.078(3) 0.0414(19) 0.007(2) 0.0049(17) 0.003(2)
C5 0.047(2) 0.092(3) 0.0443(18) -0.008(2) -0.0022(16) -0.010(2)
C6 0.048(2) 0.079(3) 0.0318(16) -0.0056(18) 0.0012(14) 0.0004(19)
C7 0.0407(18) 0.074(2) 0.0331(15) -0.0071(17) 0.0045(14) -0.0006(18)
C13 0.054(2) 0.076(3) 0.0310(16) 0.0037(18) -0.0036(15) -0.002(2)
C14 0.055(2) 0.083(3) 0.0423(18) 0.008(2) -0.0059(17) 0.005(2)
C18 0.049(2) 0.080(3) 0.0389(18) 0.006(2) 0.0018(16) 0.002(2)
C10 0.0362(19) 0.095(3) 0.051(2) -0.013(2) 0.0024(15) 0.001(2)
O7 0.107(3) 0.184(5) 0.078(2) -0.006(3) -0.049(2) 0.011(3)
C11 0.089(3) 0.134(4) 0.0361(19) 0.006(3) 0.013(2) 0.004(4)

loop_
_atom_type_symbol
_atom_type_description
_atom_type_scat_dispersion_real
_atom_type_scat_dispersion_imag
_atom_type_scat_source
C C 0.0033 0.0016 'International Tables Vol C Tables 4.2.6.8 and 6.1.1.4'
H H 0.0000 0.0000 'International Tables Vol C Tables 4.2.6.8 and 6.1.1.4'
N N 0.0061 0.0033 'International Tables Vol C Tables 4.2.6.8 and 6.1.1.4'
O O 0.0106 0.0060 'International Tables Vol C Tables 4.2.6.8 and 6.1.1.4'
S S 0.1246 0.1234 'International Tables Vol C Tables 4.2.6.8 and 6.1.1.4'

loop_
_exptl_crystal_face_index_h
_exptl_crystal_face_index_k
_exptl_crystal_face_index_l
_exptl_crystal_face_perp_dist
-10 1 15 0.0793
2 -1 36 0.0879
-1 0 -36 0.0259
10 -2 -14 0.0660
10 2 -13 0.0773
-8 0 -23 0.0536
3 3 34 0.1202
-6 0 30 0.0932
7 0 -28 0.0391
-1 8 -29 0.1885
0 13 9 0.3159
0 -13 -9 0.3159
-4 -12 -4 0.3070
-9 -1 -20 0.0455
7 0 26 0.0732
1 -8 30 0.2300

loop_
_geom_angle_atom_site_label_1
_geom_angle_atom_site_label_2
_geom_angle_atom_site_label_3
_geom_angle
O1 S11 C1 111.00(19)
O1 S11 O3 102.57(19)
O1 S11 O2 120.2(2)
O3 S11 C1 104.18(16)
O2 S11 C1 109.5(2)
O2 S11 O3 107.88(16)
C3 C4 H4 119.5
C3 C4 C5 121.0(4)
C5 C4 H4 119.5
C2 C1 S11 121.1(3)
C10 C1 S11 116.5(3)
C10 C1 C2 122.4(4)
C13 O3 S11 124.3(3)
C8 C9 H9 119.8
C8 C9 C10 120.5(4)
C10 C9 H9 119.8
C6 N1 C12 115.6(3)
C6 N1 C11 114.9(4)
C11 N1 C12 109.4(4)
N1 C12 H12A 109.5
N1 C12 H12B 109.5
N1 C12 H12C 109.5
H12A C12 H12B 109.5
H12A C12 H12C 109.5
H12B C12 H12C 109.5
C16 C15 N3 118.0(4)
C16 C15 C14 123.3(4)
C14 C15 N3 118.6(4)
O5 N2 C17 118.0(5)
O4 N2 O5 124.7(5)
O4 N2 C17 117.2(4)
C4 C3 H3 119.7
C4 C3 C2 120.6(4)
C2 C3 H3 119.7
C9 C8 H8 119.6
C9 C8 C7 120.8(4)
C7 C8 H8 119.6
C3 C2 C1 124.8(4)
C3 C2 C7 118.9(3)
C7 C2 C1 116.2(3)
C15 C16 H16 121.5
C15 C16 C17 117.1(4)
C17 C16 H16 121.5
O6 N3 C15 118.2(5)
O6 N3 O7 124.7(5)
O7 N3 C15 117.1(5)
C16 C17 N2 118.5(4)
C18 C17 N2 119.2(4)
C18 C17 C16 122.3(4)
C4 C5 H5 119.5
C6 C5 C4 121.1(4)
C6 C5 H5 119.5
N1 C6 C7 117.4(3)
C5 C6 N1 123.3(3)
C5 C6 C7 119.2(3)
C8 C7 C2 120.2(3)
C8 C7 C6 120.5(4)
C2 C7 C6 119.1(3)
O3 C13 C14 120.5(4)
C18 C13 O3 118.0(3)
C18 C13 C14 121.2(4)
C15 C14 C13 117.4(4)
C15 C14 H14 121.3
C13 C14 H14 121.3
C17 C18 H18 120.7
C13 C18 C17 118.6(4)
C13 C18 H18 120.7
C1 C10 C9 119.8(4)
C1 C10 H10 120.1
C9 C10 H10 120.1
N1 C11 H11A 109.5
N1 C11 H11B 109.5
N1 C11 H11C 109.5
H11A C11 H11B 109.5
H11A C11 H11C 109.5
H11B C11 H11C 109.5

loop_
_geom_bond_atom_site_label_1
_geom_bond_atom_site_label_2
_geom_bond_distance
S11 C1 1.747(4)
S11 O1 1.401(3)
S11 O3 1.608(3)
S11 O2 1.427(3)
C4 H4 0.9300
C4 C3 1.353(5)
C4 C5 1.403(6)
C1 C2 1.434(5)
C1 C10 1.361(6)
O3 C13 1.382(5)
C9 H9 0.9300
C9 C8 1.365(5)
C9 C10 1.397(6)
N1 C12 1.469(6)
N1 C6 1.416(5)
N1 C11 1.457(5)
C12 H12A 0.9600
C12 H12B 0.9600
C12 H12C 0.9600
C15 C16 1.364(6)
C15 N3 1.474(5)
C15 C14 1.373(6)
N2 O5 1.219(5)
N2 O4 1.213(5)
N2 C17 1.469(6)
C3 H3 0.9300
C3 C2 1.408(5)
O6 N3 1.200(6)
C8 H8 0.9300
C8 C7 1.411(5)
C2 C7 1.420(5)
C16 H16 0.9300
C16 C17 1.383(6)
N3 O7 1.224(6)
C17 C18 1.371(5)
C5 H5 0.9300
C5 C6 1.358(5)
C6 C7 1.437(5)
C13 C14 1.396(5)
C13 C18 1.369(6)
C14 H14 0.9300
C18 H18 0.9300
C10 H10 0.9300
C11 H11A 0.9600
C11 H11B 0.9600
C11 H11C 0.9600

loop_
_geom_torsion_atom_site_label_1
_geom_torsion_atom_site_label_2
_geom_torsion_atom_site_label_3
_geom_torsion_atom_site_label_4
_geom_torsion
S11 C1 C2 C3 -6.7(5)
S11 C1 C2 C7 175.2(3)
S11 C1 C10 C9 -177.5(3)
S11 O3 C13 C14 64.1(4)
S11 O3 C13 C18 -122.6(3)
C4 C3 C2 C1 -175.8(4)
C4 C3 C2 C7 2.3(6)
C4 C5 C6 N1 -179.6(4)
C4 C5 C6 C7 2.6(6)
C1 S11 O3 C13 78.6(3)
C1 C2 C7 C8 3.1(5)
C1 C2 C7 C6 178.9(3)
O1 S11 C1 C2 -52.3(3)
O1 S11 C1 C10 125.9(3)
O1 S11 O3 C13 -165.6(3)
O3 S11 C1 C2 57.4(3)
O3 S11 C1 C10 -124.4(3)
O3 C13 C14 C15 174.0(4)
O3 C13 C18 C17 -173.4(3)
C9 C8 C7 C2 -1.1(6)
C9 C8 C7 C6 -176.9(4)
O2 S11 C1 C2 172.6(3)
O2 S11 C1 C10 -9.2(4)
O2 S11 O3 C13 -37.7(3)
N1 C6 C7 C8 -5.2(5)
N1 C6 C7 C2 179.0(3)
C12 N1 C6 C5 -21.8(6)
C12 N1 C6 C7 156.1(4)
C15 C16 C17 N2 -178.1(4)
C15 C16 C17 C18 1.0(6)
N2 C17 C18 C13 178.2(4)
O5 N2 C17 C16 -11.5(6)
O5 N2 C17 C18 169.4(4)
C3 C4 C5 C6 0.4(6)
C3 C2 C7 C8 -175.2(4)
C3 C2 C7 C6 0.7(5)
O4 N2 C17 C16 168.2(4)
O4 N2 C17 C18 -10.9(6)
C8 C9 C10 C1 1.5(6)
C2 C1 C10 C9 0.7(6)
C16 C15 N3 O6 1.1(7)
C16 C15 N3 O7 -178.0(5)
C16 C15 C14 C13 -0.8(6)
C16 C17 C18 C13 -0.9(6)
N3 C15 C16 C17 177.6(4)
N3 C15 C14 C13 -178.5(4)
C5 C4 C3 C2 -2.8(6)
C5 C6 C7 C8 172.8(4)
C5 C6 C7 C2 -3.1(5)
C14 C15 C16 C17 -0.1(6)
C14 C15 N3 O6 179.0(5)
C14 C15 N3 O7 -0.1(7)
C14 C13 C18 C17 -0.1(6)
C18 C13 C14 C15 0.9(6)
C10 C1 C2 C3 175.2(4)
C10 C1 C2 C7 -2.9(5)
C10 C9 C8 C7 -1.2(6)
C11 N1 C6 C5 107.2(5)
C11 N1 C6 C7 -74.9(5)

loop_
_exptl_oxdiff_crystal_face_indexfrac_h
_exptl_oxdiff_crystal_face_indexfrac_k
_exptl_oxdiff_crystal_face_indexfrac_l
_exptl_oxdiff_crystal_face_x
_exptl_oxdiff_crystal_face_y
_exptl_oxdiff_crystal_face_z
-9.9996 1.0005 14.9985 0.0753 -0.3039 -0.9795
2.0000 -1.0004 35.9975 -0.9502 -0.2830 -0.2204
-1.0001 0.0004 -35.9978 0.9140 0.2407 0.3261
9.9995 -2.0005 -13.9990 -0.0909 0.2281 0.9956
9.9998 1.9995 -12.9974 -0.1491 0.4944 0.8752
-7.9998 0.0007 -22.9993 0.9123 -0.0385 -0.3686
3.0002 2.9995 33.9994 -0.9804 0.0317 -0.2287
-5.9997 0.0001 29.9975 -0.4569 -0.3791 -0.8073
6.9997 -0.0002 -27.9976 0.3640 0.3903 0.8632
-0.9996 8.0003 -28.9950 0.6770 0.7362 0.0291
0.0009 12.9999 9.0047 -0.3278 0.8229 -0.4559
-0.0009 -12.9999 -9.0047 0.3278 -0.8229 0.4559
-4.0006 -11.9997 -4.0050 0.3770 -0.8960 0.0589
-8.9998 -0.9993 -20.0000 0.8930 -0.1553 -0.4534
6.9999 -0.0006 25.9990 -0.9402 -0.0099 0.2565
0.9996 -8.0003 29.9950 -0.7012 -0.7436 -0.0403
